data_2208692
loop_
_publ_author_name
'Thorup, Niels'
'Deussen, Heinz-Josef'
'Bechgaard, Klaus'
'Bj\/ornholm, Thomas'

_publ_section_title
;
 (<i>S</i>)-2,2'-Diethoxy-1,1'-binaphthyl
;
_journal_coeditor_code OM2006
_journal_issue 4
_journal_name_full 'Acta Crystallographica Section E'
_journal_page_first o1342
_journal_page_last o1343
_journal_paper_doi 10.1107/S1600536806007872
_journal_volume 62
_journal_year 2006
_chemical_formula_iupac 'C24 H22 O2'
_chemical_formula_moiety 'C24 H22 O2'
_chemical_formula_sum 'C24 H22 O2'
_chemical_formula_weight 342.42
_chemical_melting_point 412
_chemical_name_systematic
;
(S)-2,2'-Diethoxy-1,1'-binaphthyl
;
_space_group_IT_number 19
_symmetry_cell_setting orthorhombic
_symmetry_space_group_name_Hall 'P 2ac 2ab'
_symmetry_space_group_name_H-M 'P 21 21 21'
_atom_sites_solution_hydrogens geom
_atom_sites_solution_primary direct
_atom_sites_solution_secondary difmap
_cell_angle_alpha 90.00
_cell_angle_beta 90.00
_cell_angle_gamma 90.00
_cell_formula_units_Z 4
_cell_length_a 7.5637(5)
_cell_length_b 11.5604(7)
_cell_length_c 21.3353(13)
_cell_measurement_reflns_used 4698
_cell_measurement_temperature 295(2)
_cell_measurement_theta_max 26.40
_cell_measurement_theta_min 1.91
_cell_volume 1865.5(2)
_computing_cell_refinement 'SAINT (Siemens, 1995)'
_computing_data_collection 'SMART (Siemens, 1995)'
_computing_data_reduction SAINT
_computing_molecular_graphics
;
SHELXTL and PLATON (Spek, 2003)
;
_computing_publication_material
;
SHELXTL and PLATON
;
_computing_structure_refinement SHELXTL
_computing_structure_solution 'SHELXTL (Sheldrick, 2001)'
_diffrn_ambient_temperature 295(2)
_diffrn_measured_fraction_theta_full 0.997
_diffrn_measured_fraction_theta_max 0.997
_diffrn_measurement_device_type 'Bruker SMART 1K CCD area-detector'
_diffrn_measurement_method \w
_diffrn_radiation_monochromator graphite
_diffrn_radiation_source 'fine-focus sealed tube'
_diffrn_radiation_type MoK\a
_diffrn_radiation_wavelength 0.71073
_diffrn_reflns_av_R_equivalents 0.0343
_diffrn_reflns_av_sigmaI/netI 0.0269
_diffrn_reflns_limit_h_max 9
_diffrn_reflns_limit_h_min -9
_diffrn_reflns_limit_k_max 13
_diffrn_reflns_limit_k_min -14
_diffrn_reflns_limit_l_max 22
_diffrn_reflns_limit_l_min -26
_diffrn_reflns_number 10849
_diffrn_reflns_theta_full 26.40
_diffrn_reflns_theta_max 26.40
_diffrn_reflns_theta_min 1.91
_diffrn_standards_number 0
_exptl_absorpt_coefficient_mu 0.076
_exptl_absorpt_correction_T_max 0.989
_exptl_absorpt_correction_T_min 0.878
_exptl_absorpt_correction_type multi-scan
_exptl_absorpt_process_details '(SADABS; Sheldrick, 2001)'
_exptl_crystal_colour colorless
_exptl_crystal_density_diffrn 1.219
_exptl_crystal_density_method 'not measured'
_exptl_crystal_description prism
_exptl_crystal_F_000 728
_exptl_crystal_size_max 0.38
_exptl_crystal_size_mid 0.20
_exptl_crystal_size_min 0.14
_refine_diff_density_max 0.131
_refine_diff_density_min -0.112
_refine_ls_extinction_coef 0.018(2)
_refine_ls_extinction_expression Fc^*^=kFc[1+0.001xFc^2^\l^3^/sin(2\q)]^-1/4^
_refine_ls_extinction_method SHELXL97
_refine_ls_goodness_of_fit_ref 1.037
_refine_ls_hydrogen_treatment constr
_refine_ls_matrix_type full
_refine_ls_number_parameters 238
_refine_ls_number_reflns 2214
_refine_ls_number_restraints 0
_refine_ls_restrained_S_all 1.037
_refine_ls_R_factor_all 0.0584
_refine_ls_R_factor_gt 0.0393
_refine_ls_shift/su_max 0.000
_refine_ls_shift/su_mean 0.000
_refine_ls_structure_factor_coef Fsqd
_refine_ls_weighting_details 'calc w=1/[\s^2^(Fo^2^)+(0.0523P)^2^+0.1176P] where P=(Fo^2^+2Fc^2^)/3'
_refine_ls_weighting_scheme calc
_refine_ls_wR_factor_gt 0.0879
_refine_ls_wR_factor_ref 0.0970
_reflns_number_gt 1719
_reflns_number_total 2214
_reflns_threshold_expression I>2\s(I)
_cod_data_source_file om2006.cif
_cod_data_source_block I
_cod_database_code 2208692
_cod_database_fobs_code 2208692

loop_
_symmetry_equiv_pos_as_xyz
'x, y, z'
'-x+1/2, -y, z+1/2'
'x+1/2, -y+1/2, -z'
'-x, y+1/2, -z+1/2'

loop_
_atom_site_type_symbol
_atom_site_label
_atom_site_fract_x
_atom_site_fract_y
_atom_site_fract_z
_atom_site_U_iso_or_equiv
_atom_site_adp_type
_atom_site_calc_flag
_atom_site_refinement_flags
_atom_site_occupancy
O O1 0.1232(2) 0.10043(13) -0.02160(7) 0.0542(4) Uani d . 1
O O2 0.4422(2) 0.04635(15) 0.13473(7) 0.0628(5) Uani d . 1
C C1 0.1294(3) 0.13077(17) 0.08651(9) 0.0418(5) Uani d . 1
C C2 0.1133(3) 0.20605(18) 0.13934(10) 0.0442(5) Uani d . 1
C C3 0.1275(3) 0.1659(2) 0.20208(10) 0.0531(6) Uani d . 1
H H3 0.1505 0.0881 0.2094 0.064 Uiso calc R 1
C C4 0.1084(4) 0.2385(2) 0.25157(12) 0.0657(7) Uani d . 1
H H4 0.1177 0.2097 0.2921 0.079 Uiso calc R 1
C C5 0.0747(4) 0.3566(2) 0.24208(13) 0.0735(8) Uani d . 1
H H5 0.0623 0.4059 0.2762 0.088 Uiso calc R 1
C C6 0.0604(4) 0.3983(2) 0.18325(14) 0.0697(7) Uani d . 1
H H6 0.0379 0.4766 0.1774 0.084 Uiso calc R 1
C C7 0.0788(3) 0.32569(19) 0.13023(12) 0.0552(6) Uani d . 1
C C8 0.0615(4) 0.3661(2) 0.06835(12) 0.0640(7) Uani d . 1
H H8 0.0391 0.4442 0.0617 0.077 Uiso calc R 1
C C9 0.0763(3) 0.29544(18) 0.01820(12) 0.0569(6) Uani d . 1
H H9 0.0644 0.3251 -0.0221 0.068 Uiso calc R 1
C C10 0.1097(3) 0.17673(18) 0.02709(10) 0.0449(5) Uani d . 1
C C11 0.0754(4) 0.1385(2) -0.08307(11) 0.0699(7) Uani d . 1
H H11A 0.1633 0.1919 -0.0991 0.084 Uiso calc R 1
H H11B -0.0380 0.1776 -0.0820 0.084 Uiso calc R 1
C C12 0.0653(6) 0.0341(3) -0.12354(13) 0.1019(11) Uani d . 1
H H12A 0.1806 0.0000 -0.1272 0.153 Uiso calc R 1
H H12B 0.0234 0.0556 -0.1644 0.153 Uiso calc R 1
H H12C -0.0146 -0.0209 -0.1052 0.153 Uiso calc R 1
C C13 0.1598(3) 0.00437(19) 0.09562(9) 0.0427(5) Uani d . 1
C C14 0.0258(3) -0.07740(17) 0.08004(9) 0.0447(5) Uani d . 1
C C15 -0.1413(3) -0.0444(2) 0.05567(10) 0.0515(6) Uani d . 1
H H15 -0.1649 0.0336 0.0489 0.062 Uiso calc R 1
C C16 -0.2684(4) -0.1243(2) 0.04188(11) 0.0632(7) Uani d . 1
H H16 -0.3768 -0.0999 0.0261 0.076 Uiso calc R 1
C C17 -0.2381(5) -0.2416(2) 0.05099(13) 0.0716(8) Uani d . 1
H H17 -0.3247 -0.2953 0.0405 0.086 Uiso calc R 1
C C18 -0.0831(5) -0.2769(2) 0.07504(12) 0.0690(8) Uani d . 1
H H18 -0.0648 -0.3555 0.0817 0.083 Uiso calc R 1
C C19 0.0539(4) -0.19761(19) 0.09059(10) 0.0541(6) Uani d . 1
C C20 0.2150(4) -0.2322(2) 0.11621(13) 0.0690(8) Uani d . 1
H H20 0.2352 -0.3106 0.1231 0.083 Uiso calc R 1
C C21 0.3441(4) -0.1546(2) 0.13152(12) 0.0669(8) Uani d . 1
H H21 0.4499 -0.1802 0.1489 0.080 Uiso calc R 1
C C22 0.3164(3) -0.0350(2) 0.12089(10) 0.0523(6) Uani d . 1
C C23 0.5574(4) 0.0219(3) 0.18695(13) 0.0787(9) Uani d . 1
H H23A 0.6503 -0.0310 0.1742 0.094 Uiso calc R 1
H H23B 0.4910 -0.0138 0.2207 0.094 Uiso calc R 1
C C24 0.6353(4) 0.1329(3) 0.20840(17) 0.1045(12) Uani d . 1
H H24A 0.7045 0.1660 0.1752 0.157 Uiso calc R 1
H H24B 0.7095 0.1191 0.2441 0.157 Uiso calc R 1
H H24C 0.5423 0.1854 0.2197 0.157 Uiso calc R 1

loop_
_atom_site_aniso_label
_atom_site_aniso_U_11
_atom_site_aniso_U_22
_atom_site_aniso_U_33
_atom_site_aniso_U_12
_atom_site_aniso_U_13
_atom_site_aniso_U_23
O1 0.0689(10) 0.0558(9) 0.0380(8) 0.0021(8) -0.0019(8) 0.0086(7)
O2 0.0503(9) 0.0787(11) 0.0593(10) 0.0058(10) -0.0098(8) 0.0187(9)
C1 0.0420(11) 0.0417(11) 0.0419(11) 0.0012(10) -0.0005(10) 0.0057(10)
C2 0.0391(11) 0.0461(12) 0.0475(12) -0.0046(10) 0.0007(10) 0.0012(9)
C3 0.0526(14) 0.0607(14) 0.0460(13) -0.0017(12) 0.0025(11) 0.0011(11)
C4 0.0674(18) 0.0820(18) 0.0478(13) -0.0029(16) 0.0020(12) -0.0105(13)
C5 0.0778(19) 0.0720(18) 0.0706(18) -0.0048(16) 0.0021(15) -0.0262(15)
C6 0.0793(17) 0.0482(14) 0.0815(19) 0.0007(15) -0.0032(16) -0.0178(13)
C7 0.0523(13) 0.0462(13) 0.0670(16) -0.0023(11) -0.0023(12) -0.0016(11)
C8 0.0789(18) 0.0394(12) 0.0738(18) 0.0033(13) -0.0054(15) 0.0083(12)
C9 0.0640(15) 0.0504(13) 0.0562(15) -0.0017(13) -0.0064(12) 0.0160(11)
C10 0.0445(12) 0.0475(12) 0.0427(11) -0.0010(11) -0.0016(10) 0.0055(10)
C11 0.0831(19) 0.0834(18) 0.0432(13) 0.0114(16) -0.0111(13) 0.0100(13)
C12 0.139(3) 0.111(3) 0.0560(17) 0.023(3) -0.023(2) -0.0091(17)
C13 0.0485(13) 0.0453(11) 0.0343(10) 0.0066(11) 0.0048(9) 0.0059(9)
C14 0.0610(14) 0.0397(11) 0.0334(11) 0.0047(11) 0.0084(10) 0.0014(9)
C15 0.0607(14) 0.0449(12) 0.0488(13) -0.0049(12) -0.0003(11) 0.0015(10)
C16 0.0744(17) 0.0613(15) 0.0539(14) -0.0147(14) -0.0055(13) 0.0047(12)
C17 0.099(2) 0.0647(18) 0.0509(15) -0.0238(17) -0.0023(15) -0.0006(13)
C18 0.117(3) 0.0384(12) 0.0516(14) -0.0101(16) 0.0171(17) -0.0013(11)
C19 0.0789(17) 0.0433(13) 0.0400(12) 0.0094(13) 0.0101(12) 0.0042(10)
C20 0.097(2) 0.0458(14) 0.0646(17) 0.0184(16) 0.0120(16) 0.0122(13)
C21 0.0686(17) 0.0722(18) 0.0601(16) 0.0308(16) 0.0067(13) 0.0190(14)
C22 0.0529(13) 0.0598(15) 0.0442(12) 0.0098(12) 0.0033(11) 0.0086(11)
C23 0.0654(16) 0.108(2) 0.0628(16) 0.0114(19) -0.0185(15) 0.0162(16)
C24 0.080(2) 0.137(3) 0.097(2) -0.024(2) -0.0357(19) 0.023(2)

loop_
_atom_type_symbol
_atom_type_description
_atom_type_scat_dispersion_real
_atom_type_scat_dispersion_imag
_atom_type_scat_source
C C 0.0033 0.0016 'International Tables Vol C Tables 4.2.6.8 and 6.1.1.4'
H H 0.0000 0.0000 'International Tables Vol C Tables 4.2.6.8 and 6.1.1.4'
O O 0.0106 0.0060 'International Tables Vol C Tables 4.2.6.8 and 6.1.1.4'

loop_
_geom_angle_atom_site_label_1
_geom_angle_atom_site_label_2
_geom_angle_atom_site_label_3
_geom_angle
C10 O1 C11 118.66(18)
C22 O2 C23 116.9(2)
C10 C1 C2 118.68(18)
C10 C1 C13 120.83(19)
C2 C1 C13 120.45(18)
C3 C2 C7 117.4(2)
C3 C2 C1 122.5(2)
C7 C2 C1 120.03(19)
C4 C3 C2 121.6(2)
C4 C3 H3 119.2
C2 C3 H3 119.2
C3 C4 C5 120.6(2)
C3 C4 H4 119.7
C5 C4 H4 119.7
C6 C5 C4 119.8(2)
C6 C5 H5 120.1
C4 C5 H5 120.1
C5 C6 C7 121.6(2)
C5 C6 H6 119.2
C7 C6 H6 119.2
C8 C7 C6 123.0(2)
C8 C7 C2 118.0(2)
C6 C7 C2 119.1(2)
C9 C8 C7 122.3(2)
C9 C8 H8 118.8
C7 C8 H8 118.8
C8 C9 C10 119.8(2)
C8 C9 H9 120.1
C10 C9 H9 120.1
O1 C10 C1 116.16(18)
O1 C10 C9 122.69(19)
C1 C10 C9 121.1(2)
O1 C11 C12 107.2(2)
O1 C11 H11A 110.3
C12 C11 H11A 110.3
O1 C11 H11B 110.3
C12 C11 H11B 110.3
H11A C11 H11B 108.5
C11 C12 H12A 109.5
C11 C12 H12B 109.5
H12A C12 H12B 109.5
C11 C12 H12C 109.5
H12A C12 H12C 109.5
H12B C12 H12C 109.5
C22 C13 C14 118.9(2)
C22 C13 C1 120.4(2)
C14 C13 C1 120.6(2)
C15 C14 C19 117.0(2)
C15 C14 C13 122.72(19)
C19 C14 C13 120.3(2)
C16 C15 C14 121.6(2)
C16 C15 H15 119.2
C14 C15 H15 119.2
C15 C16 C17 121.0(3)
C15 C16 H16 119.5
C17 C16 H16 119.5
C18 C17 C16 119.6(3)
C18 C17 H17 120.2
C16 C17 H17 120.2
C17 C18 C19 121.9(2)
C17 C18 H18 119.1
C19 C18 H18 119.1
C20 C19 C18 122.9(2)
C20 C19 C14 118.2(2)
C18 C19 C14 118.9(3)
C21 C20 C19 122.0(2)
C21 C20 H20 119.0
C19 C20 H20 119.0
C20 C21 C22 119.8(3)
C20 C21 H21 120.1
C22 C21 H21 120.1
O2 C22 C13 117.1(2)
O2 C22 C21 122.2(2)
C13 C22 C21 120.8(2)
O2 C23 C24 108.0(2)
O2 C23 H23A 110.1
C24 C23 H23A 110.1
O2 C23 H23B 110.1
C24 C23 H23B 110.1
H23A C23 H23B 108.4
C23 C24 H24A 109.5
C23 C24 H24B 109.5
H24A C24 H24B 109.5
C23 C24 H24C 109.5
H24A C24 H24C 109.5
H24B C24 H24C 109.5

loop_
_geom_bond_atom_site_label_1
_geom_bond_atom_site_label_2
_geom_bond_distance
O1 C10 1.367(3)
O1 C11 1.430(3)
O2 C22 1.370(3)
O2 C23 1.443(3)
C1 C10 1.383(3)
C1 C2 1.429(3)
C1 C13 1.492(3)
C2 C3 1.421(3)
C2 C7 1.421(3)
C3 C4 1.356(3)
C3 H3 0.9300
C4 C5 1.403(4)
C4 H4 0.9300
C5 C6 1.349(4)
C5 H5 0.9300
C6 C7 1.415(3)
C6 H6 0.9300
C7 C8 1.406(3)
C8 C9 1.351(3)
C8 H8 0.9300
C9 C10 1.408(3)
C9 H9 0.9300
C11 C12 1.486(4)
C11 H11A 0.9700
C11 H11B 0.9700
C12 H12A 0.9600
C12 H12B 0.9600
C12 H12C 0.9600
C13 C22 1.378(3)
C13 C14 1.426(3)
C14 C15 1.419(3)
C14 C19 1.424(3)
C15 C16 1.365(3)
C15 H15 0.9300
C16 C17 1.388(4)
C16 H16 0.9300
C17 C18 1.344(4)
C17 H17 0.9300
C18 C19 1.423(4)
C18 H18 0.9300
C19 C20 1.394(4)
C20 C21 1.366(4)
C20 H20 0.9300
C21 C22 1.417(4)
C21 H21 0.9300
C23 C24 1.485(4)
C23 H23A 0.9700
C23 H23B 0.9700
C24 H24A 0.9600
C24 H24B 0.9600
C24 H24C 0.9600

loop_
_geom_torsion_atom_site_label_1
_geom_torsion_atom_site_label_2
_geom_torsion_atom_site_label_3
_geom_torsion_atom_site_label_4
_geom_torsion
C10 C1 C2 C3 178.5(2)
C13 C1 C2 C3 0.9(3)
C10 C1 C2 C7 -0.3(3)
C13 C1 C2 C7 -178.0(2)
C7 C2 C3 C4 0.2(3)
C1 C2 C3 C4 -178.7(2)
C2 C3 C4 C5 -0.4(4)
C3 C4 C5 C6 0.3(5)
C4 C5 C6 C7 -0.1(5)
C5 C6 C7 C8 178.8(3)
C5 C6 C7 C2 -0.1(4)
C3 C2 C7 C8 -179.0(2)
C1 C2 C7 C8 0.0(3)
C3 C2 C7 C6 0.0(3)
C1 C2 C7 C6 178.9(2)
C6 C7 C8 C9 -178.8(3)
C2 C7 C8 C9 0.1(4)
C7 C8 C9 C10 0.2(4)
C11 O1 C10 C1 169.8(2)
C11 O1 C10 C9 -9.7(3)
C2 C1 C10 O1 -178.86(18)
C13 C1 C10 O1 -1.2(3)
C2 C1 C10 C9 0.6(3)
C13 C1 C10 C9 178.3(2)
C8 C9 C10 O1 178.9(2)
C8 C9 C10 C1 -0.6(4)
C10 O1 C11 C12 -168.1(2)
C10 C1 C13 C22 115.5(2)
C2 C1 C13 C22 -66.9(3)
C10 C1 C13 C14 -66.4(3)
C2 C1 C13 C14 111.3(2)
C22 C13 C14 C15 178.00(19)
C1 C13 C14 C15 -0.2(3)
C22 C13 C14 C19 0.1(3)
C1 C13 C14 C19 -178.16(19)
C19 C14 C15 C16 -1.1(3)
C13 C14 C15 C16 -179.1(2)
C14 C15 C16 C17 -0.3(4)
C15 C16 C17 C18 1.5(4)
C16 C17 C18 C19 -1.2(4)
C17 C18 C19 C20 179.3(2)
C17 C18 C19 C14 -0.3(4)
C15 C14 C19 C20 -178.2(2)
C13 C14 C19 C20 -0.1(3)
C15 C14 C19 C18 1.4(3)
C13 C14 C19 C18 179.47(19)
C18 C19 C20 C21 -179.2(2)
C14 C19 C20 C21 0.3(4)
C19 C20 C21 C22 -0.5(4)
C23 O2 C22 C13 148.9(2)
C23 O2 C22 C21 -31.4(3)
C14 C13 C22 O2 179.51(18)
C1 C13 C22 O2 -2.3(3)
C14 C13 C22 C21 -0.2(3)
C1 C13 C22 C21 178.0(2)
C20 C21 C22 O2 -179.3(2)
C20 C21 C22 C13 0.4(4)
C22 O2 C23 C24 -159.7(2)

loop_
_cod_related_entry_id
_cod_related_entry_database
_cod_related_entry_code
1 ChemSpider 8982556
